data_7015060
loop_
_publ_author_name
'Blake, Alexander J.'
'Lewis, William'
'McMaster, Jonathan'
'Moorhouse, Rhiannon S.'
'Moxey, Graeme J.'
'Kays, Deborah L.'

_publ_section_title
;
 Amido analogues of zincocenes and cadmocenes.
;
_journal_issue 8
_journal_name_full 'Dalton transactions (Cambridge, England : 2003)'
_journal_page_first 1641
_journal_page_last 1645
_journal_paper_doi 10.1039/c0dt01710h
_journal_volume 40
_journal_year 2011
_chemical_formula_moiety 'C56 H80 N2 Zn'
_chemical_formula_sum 'C56 H80 N2 Zn'
_chemical_formula_weight 846.59
_chemical_name_systematic
;
?
;
_space_group_IT_number 18
_symmetry_cell_setting orthorhombic
_symmetry_space_group_name_Hall 'P 2 2ab'
_symmetry_space_group_name_H-M 'P 21 21 2'
_atom_sites_solution_hydrogens geom
_atom_sites_solution_primary direct
_atom_sites_solution_secondary difmap
_audit_creation_method 'enCIFer editing of SHELXL97 CIF output'
_cell_angle_alpha 90.00
_cell_angle_beta 90.00
_cell_angle_gamma 90.00
_cell_formula_units_Z 8
_cell_length_a 24.0248(12)
_cell_length_b 35.8255(17)
_cell_length_c 11.7851(6)
_cell_measurement_reflns_used 9450
_cell_measurement_temperature 90(2)
_cell_measurement_theta_max 26.021
_cell_measurement_theta_min 2.2355
_cell_volume 10143.4(9)
_computing_cell_refinement 'Bruker SAINT version 6.36A (Bruker, 2002)'
_computing_data_collection 'Bruker SMART version 5.624 (Bruker, 2001)'
_computing_data_reduction 'Bruker SAINT; SHELXTL (Sheldrick, 2008)'
_computing_molecular_graphics 'Bruker SHELXTL'
_computing_publication_material 'enCIFer(Allen et al.,2004);PLATON(Spek,2003)'
_computing_structure_refinement 'SHELXL97 (Sheldrick, 2008)'
_computing_structure_solution 'SHELXS97 (Sheldrick, 2008)'
_diffrn_ambient_temperature 90(2)
_diffrn_detector_area_resol_mean 8.192
_diffrn_measured_fraction_theta_full 0.999
_diffrn_measured_fraction_theta_max 0.999
_diffrn_measurement_device_type 'Bruker SMART1000 CCD area detector'
_diffrn_measurement_method \w
_diffrn_radiation_monochromator graphite
_diffrn_radiation_source 'sealed tube'
_diffrn_radiation_type MoK\a
_diffrn_radiation_wavelength 0.71073
_diffrn_reflns_av_R_equivalents 0.070
_diffrn_reflns_av_sigmaI/netI 0.093
_diffrn_reflns_limit_h_max 31
_diffrn_reflns_limit_h_min -27
_diffrn_reflns_limit_k_max 30
_diffrn_reflns_limit_k_min -46
_diffrn_reflns_limit_l_max 15
_diffrn_reflns_limit_l_min -13
_diffrn_reflns_number 65071
_diffrn_reflns_theta_full 25.03
_diffrn_reflns_theta_max 27.48
_diffrn_reflns_theta_min 1.02
_diffrn_standards_decay_% 0
_diffrn_standards_number 0
_exptl_absorpt_coefficient_mu 0.520
_exptl_absorpt_correction_T_max 0.746
_exptl_absorpt_correction_T_min 0.595
_exptl_absorpt_correction_type multi-scan
_exptl_absorpt_process_details 'SADABS 2007/2'
_exptl_crystal_colour COLOURLESS
_exptl_crystal_density_diffrn 1.109
_exptl_crystal_density_method 'not measured'
_exptl_crystal_description BLOCK
_exptl_crystal_F_000 3680
_exptl_crystal_size_max 0.31
_exptl_crystal_size_mid 0.23
_exptl_crystal_size_min 0.15
_refine_diff_density_max 0.59
_refine_diff_density_min -0.69
_refine_diff_density_rms 0.06
_refine_ls_abs_structure_details 'Flack H D (1983), Acta Cryst. A39, 876-881'
_refine_ls_abs_structure_Flack 0.464(10)
_refine_ls_extinction_method none
_refine_ls_goodness_of_fit_ref 1.04
_refine_ls_hydrogen_treatment constr
_refine_ls_matrix_type full
_refine_ls_number_parameters 1065
_refine_ls_number_reflns 17883
_refine_ls_number_restraints 1100
_refine_ls_restrained_S_all 1.01
_refine_ls_R_factor_all 0.0782
_refine_ls_R_factor_gt 0.0448
_refine_ls_shift/su_max 0.004
_refine_ls_shift/su_mean 0.000
_refine_ls_structure_factor_coef Fsqd
_refine_ls_weighting_details 'calc w=1/[\s^2^(Fo^2^)+(0.041P)^2^+5.308P] where P=(Fo^2^+2Fc^2^)/3'
_refine_ls_weighting_scheme calc
_refine_ls_wR_factor_gt 0.0947
_refine_ls_wR_factor_ref 0.114
_reflns_number_gt 15771
_reflns_number_total 23125
_reflns_threshold_expression >2sigma(I)
_cod_data_source_file C0DT01710H.TXT
_cod_data_source_block 1
_cod_depositor_comments
;
The following automatic conversions were performed:
'_exptl_absorpt_correction_type' value 'MULTI-SCAN' changed to
'multi-scan' according to
'/home/saulius/struct/CIF-dictionaries/cif_core.dic' dictionary named
'cif_core.dic' version 2.4.1 from 2010-06-29.

Automatic conversion script
Id: cif_fix_enum 1555 2011-01-17 13:19:09Z saulius 
;
_cod_database_code 7015060

loop_
_symmetry_equiv_pos_as_xyz
'x, y, z'
'-x, -y, z'
'x+1/2, -y+1/2, -z'
'-x+1/2, y+1/2, -z'

loop_
_atom_site_label
_atom_site_type_symbol
_atom_site_fract_x
_atom_site_fract_y
_atom_site_fract_z
_atom_site_U_iso_or_equiv
_atom_site_adp_type
_atom_site_occupancy
_atom_site_symmetry_multiplicity
_atom_site_calc_flag
_atom_site_refinement_flags
_atom_site_disorder_assembly
_atom_site_disorder_group
Zn1 Zn 0.744265(16) 0.414311(10) 0.96787(3) 0.01697(10) Uani 1 1 d U . .
N1 N 0.82009(11) 0.41003(8) 1.0000(2) 0.0156(7) Uani 1 1 d U . .
C1 C 0.85763(14) 0.41512(10) 0.9074(3) 0.0147(7) Uani 1 1 d U . .
Zn2 Zn 0.747720(16) 0.094059(10) 1.53667(3) 0.01709(10) Uani 1 1 d U . .
N2 N 0.66753(11) 0.40865(8) 0.9390(2) 0.0173(7) Uani 1 1 d U . .
C2 C 0.87078(15) 0.44826(10) 0.8486(3) 0.0154(8) Uani 1 1 d U . .
N3 N 0.67163(11) 0.09599(8) 1.5036(2) 0.0156(7) Uani 1 1 d U . .
C3 C 0.90930(15) 0.44412(11) 0.7596(3) 0.0194(8) Uani 1 1 d U . .
H3 H 0.9182 0.4657 0.7165 0.023 Uiso 1 1 calc R . .
N4 N 0.82388(11) 0.10172(8) 1.5681(2) 0.0153(7) Uani 1 1 d U . .
C4 C 0.93558(14) 0.41071(10) 0.7295(3) 0.0167(8) Uani 1 1 d U . .
C5 C 0.92398(14) 0.37950(10) 0.7946(3) 0.0178(8) Uani 1 1 d U . .
H5 H 0.9421 0.3565 0.7787 0.021 Uiso 1 1 calc R . .
C6 C 0.88588(14) 0.38171(10) 0.8832(3) 0.0158(8) Uani 1 1 d U . .
C7 C 0.86903(14) 0.35473(10) 0.9667(3) 0.0157(7) Uani 1 1 d U . .
C8 C 0.88849(14) 0.31874(10) 0.9879(3) 0.0179(8) Uani 1 1 d U . .
H8 H 0.9142 0.3074 0.9372 0.021 Uiso 1 1 calc R . .
C9 C 0.87036(15) 0.29966(10) 1.0825(3) 0.0207(8) Uani 1 1 d U . .
C10 C 0.83314(15) 0.31825(11) 1.1545(3) 0.0213(9) Uani 1 1 d U . .
H10 H 0.8206 0.3050 1.2195 0.026 Uiso 1 1 calc R . .
C11 C 0.81273(14) 0.35440(10) 1.1396(3) 0.0174(8) Uani 1 1 d U . .
C12 C 0.83040(14) 0.37267(10) 1.0388(3) 0.0174(7) Uani 1 1 d U . .
C13 C 0.84752(15) 0.48695(10) 0.8778(3) 0.0171(8) Uani 1 1 d U . .
C14 C 0.84974(16) 0.49345(11) 1.0068(3) 0.0211(9) Uani 1 1 d U . .
H14A H 0.8283 0.4739 1.0454 0.032 Uiso 1 1 calc R . .
H14B H 0.8338 0.5179 1.0246 0.032 Uiso 1 1 calc R . .
H14C H 0.8885 0.4926 1.0324 0.032 Uiso 1 1 calc R . .
C15 C 0.78735(16) 0.49063(11) 0.8341(3) 0.0233(9) Uani 1 1 d U . .
H15A H 0.7869 0.4878 0.7514 0.035 Uiso 1 1 calc R . .
H15B H 0.7726 0.5152 0.8546 0.035 Uiso 1 1 calc R . .
H15C H 0.7642 0.4712 0.8685 0.035 Uiso 1 1 calc R . .
C16 C 0.88111(16) 0.51875(11) 0.8237(3) 0.0239(9) Uani 1 1 d U . .
H16A H 0.9206 0.5158 0.8429 0.036 Uiso 1 1 calc R . .
H16B H 0.8676 0.5428 0.8526 0.036 Uiso 1 1 calc R . .
H16C H 0.8766 0.5180 0.7411 0.036 Uiso 1 1 calc R . .
C17 C 0.97878(15) 0.40832(11) 0.6328(3) 0.0214(9) Uani 1 1 d U . .
C18 C 0.9864(2) 0.44526(13) 0.5706(4) 0.0461(14) Uani 1 1 d U . .
H18A H 0.9511 0.4528 0.5360 0.069 Uiso 1 1 calc R . .
H18B H 1.0147 0.4423 0.5113 0.069 Uiso 1 1 calc R . .
H18C H 0.9985 0.4645 0.6246 0.069 Uiso 1 1 calc R . .
C19 C 0.96041(18) 0.37853(13) 0.5471(4) 0.0431(12) Uani 1 1 d U . .
H19A H 0.9588 0.3542 0.5847 0.065 Uiso 1 1 calc R . .
H19B H 0.9872 0.3775 0.4844 0.065 Uiso 1 1 calc R . .
H19C H 0.9235 0.3849 0.5174 0.065 Uiso 1 1 calc R . .
C20 C 1.03542(16) 0.39715(13) 0.6830(4) 0.0343(11) Uani 1 1 d U . .
H20A H 1.0456 0.4147 0.7434 0.052 Uiso 1 1 calc R . .
H20B H 1.0638 0.3978 0.6233 0.052 Uiso 1 1 calc R . .
H20C H 1.0330 0.3719 0.7143 0.052 Uiso 1 1 calc R . .
C21 C 0.89204(16) 0.26099(11) 1.1163(4) 0.0265(9) Uani 1 1 d U . .
C22 C 0.92562(17) 0.24270(11) 1.0203(4) 0.0306(10) Uani 1 1 d U . .
H22A H 0.9024 0.2409 0.9521 0.046 Uiso 1 1 calc R . .
H22B H 0.9373 0.2177 1.0437 0.046 Uiso 1 1 calc R . .
H22C H 0.9586 0.2579 1.0038 0.046 Uiso 1 1 calc R . .
C23 C 0.84346(19) 0.23474(12) 1.1462(5) 0.0437(13) Uani 1 1 d U . .
H23A H 0.8230 0.2448 1.2113 0.066 Uiso 1 1 calc R . .
H23B H 0.8581 0.2100 1.1653 0.066 Uiso 1 1 calc R . .
H23C H 0.8183 0.2327 1.0809 0.066 Uiso 1 1 calc R . .
C24 C 0.92986(19) 0.26535(12) 1.2207(4) 0.0356(11) Uani 1 1 d U . .
H24A H 0.9618 0.2811 1.2011 0.053 Uiso 1 1 calc R . .
H24B H 0.9431 0.2407 1.2449 0.053 Uiso 1 1 calc R . .
H24C H 0.9088 0.2770 1.2825 0.053 Uiso 1 1 calc R . .
C25 C 0.77851(15) 0.37131(11) 1.2378(3) 0.0208(9) Uani 1 1 d U . .
C26 C 0.81798(16) 0.37518(11) 1.3415(3) 0.0248(9) Uani 1 1 d U . .
H26A H 0.8325 0.3506 1.3622 0.037 Uiso 1 1 calc R . .
H26B H 0.7973 0.3857 1.4058 0.037 Uiso 1 1 calc R . .
H26C H 0.8490 0.3918 1.3220 0.037 Uiso 1 1 calc R . .
C27 C 0.75355(17) 0.40982(10) 1.2153(3) 0.0259(9) Uani 1 1 d U . .
H27A H 0.7831 0.4270 1.1915 0.039 Uiso 1 1 calc R . .
H27B H 0.7360 0.4192 1.2847 0.039 Uiso 1 1 calc R . .
H27C H 0.7255 0.4079 1.1551 0.039 Uiso 1 1 calc R . .
C28 C 0.73008(16) 0.34510(11) 1.2689(3) 0.0264(9) Uani 1 1 d U . .
H28A H 0.7080 0.3398 1.2009 0.040 Uiso 1 1 calc R . .
H28B H 0.7064 0.3571 1.3260 0.040 Uiso 1 1 calc R . .
H28C H 0.7450 0.3217 1.2997 0.040 Uiso 1 1 calc R . .
C29 C 0.63267(13) 0.41294(10) 1.0365(3) 0.0162(7) Uani 1 1 d U . .
C30 C 0.61598(15) 0.44573(10) 1.0932(3) 0.0181(8) Uani 1 1 d U . .
C31 C 0.58126(15) 0.44066(11) 1.1868(3) 0.0201(8) Uani 1 1 d U . .
H31 H 0.5695 0.4623 1.2266 0.024 Uiso 1 1 calc R . .
C32 C 0.56247(14) 0.40599(11) 1.2265(3) 0.0199(8) Uani 1 1 d U . .
C33 C 0.57801(15) 0.37452(11) 1.1673(3) 0.0204(8) Uani 1 1 d U . .
H33 H 0.5651 0.3506 1.1904 0.024 Uiso 1 1 calc R . .
C34 C 0.61272(14) 0.37795(10) 1.0736(3) 0.0174(8) Uani 1 1 d U . .
C35 C 0.63259(15) 0.35009(11) 0.9940(3) 0.0193(8) Uani 1 1 d U . .
C36 C 0.62452(15) 0.31204(11) 0.9885(4) 0.0231(9) Uani 1 1 d U . .
H36 H 0.6050 0.2995 1.0473 0.028 Uiso 1 1 calc R . .
C37 C 0.64507(15) 0.29218(10) 0.8964(3) 0.0210(8) Uani 1 1 d U . .
C38 C 0.67034(14) 0.31281(11) 0.8087(3) 0.0204(8) Uani 1 1 d U . .
H38 H 0.6823 0.2994 0.7435 0.024 Uiso 1 1 calc R . .
C39 C 0.67927(14) 0.35106(10) 0.8096(3) 0.0180(8) Uani 1 1 d U . .
C40 C 0.66261(14) 0.36945(10) 0.9096(3) 0.0172(8) Uani 1 1 d U . .
C41 C 0.63210(15) 0.48531(10) 1.0544(3) 0.0193(8) Uani 1 1 d U . .
C42 C 0.69258(15) 0.49302(11) 1.0908(4) 0.0237(9) Uani 1 1 d U . .
H42A H 0.6954 0.4917 1.1737 0.036 Uiso 1 1 calc R . .
H42B H 0.7037 0.5179 1.0650 0.036 Uiso 1 1 calc R . .
H42C H 0.7172 0.4743 1.0569 0.036 Uiso 1 1 calc R . .
C43 C 0.62604(16) 0.48991(10) 0.9249(3) 0.0219(9) Uani 1 1 d U . .
H43A H 0.6494 0.4714 0.8863 0.033 Uiso 1 1 calc R . .
H43B H 0.6378 0.5151 0.9029 0.033 Uiso 1 1 calc R . .
H43C H 0.5871 0.4862 0.9032 0.033 Uiso 1 1 calc R . .
C44 C 0.59564(16) 0.51558(11) 1.1087(3) 0.0237(9) Uani 1 1 d U . .
H44A H 0.5564 0.5103 1.0929 0.035 Uiso 1 1 calc R . .
H44B H 0.6055 0.5400 1.0770 0.035 Uiso 1 1 calc R . .
H44C H 0.6017 0.5158 1.1909 0.035 Uiso 1 1 calc R . .
C45 C 0.52240(16) 0.40283(11) 1.3290(3) 0.0236(9) Uani 1 1 d U . .
C46 C 0.5409(2) 0.37217(17) 1.4075(4) 0.0713(19) Uani 1 1 d U . .
H46A H 0.5791 0.3771 1.4328 0.107 Uiso 1 1 calc R . .
H46B H 0.5396 0.3482 1.3674 0.107 Uiso 1 1 calc R . .
H46C H 0.5161 0.3713 1.4735 0.107 Uiso 1 1 calc R . .
C47 C 0.46449(17) 0.39467(14) 1.2843(4) 0.0438(12) Uani 1 1 d U . .
H47A H 0.4649 0.3711 1.2420 0.066 Uiso 1 1 calc R . .
H47B H 0.4527 0.4150 1.2341 0.066 Uiso 1 1 calc R . .
H47C H 0.4385 0.3927 1.3481 0.066 Uiso 1 1 calc R . .
C48 C 0.5191(2) 0.43900(14) 1.3966(4) 0.0552(15) Uani 1 1 d U . .
H48A H 0.4955 0.4352 1.4634 0.083 Uiso 1 1 calc R . .
H48B H 0.5032 0.4587 1.3489 0.083 Uiso 1 1 calc R . .
H48C H 0.5566 0.4463 1.4209 0.083 Uiso 1 1 calc R . .
C49 C 0.63851(17) 0.24954(11) 0.8930(4) 0.0336(10) Uani 1 1 d DU . .
C50 C 0.66161(18) 0.23190(11) 0.7843(4) 0.0341(11) Uani 1 1 d DU . .
H50A H 0.7013 0.2379 0.7773 0.051 Uiso 1 1 calc R . .
H50B H 0.6415 0.2418 0.7185 0.051 Uiso 1 1 calc R . .
H50C H 0.6568 0.2048 0.7876 0.051 Uiso 1 1 calc R . .
C51 C 0.6699(2) 0.23281(13) 0.9950(4) 0.0563(15) Uani 1 1 d DU . .
H51A H 0.6557 0.2438 1.0654 0.085 Uiso 1 1 calc R . .
H51B H 0.7098 0.2383 0.9879 0.085 Uiso 1 1 calc R . .
H51C H 0.6644 0.2057 0.9967 0.085 Uiso 1 1 calc R . .
C52 C 0.5769(2) 0.23979(14) 0.9034(6) 0.084(2) Uani 1 1 d DU . .
H52A H 0.5617 0.2511 0.9725 0.126 Uiso 1 1 calc R . .
H52B H 0.5726 0.2126 0.9071 0.126 Uiso 1 1 calc R . .
H52C H 0.5568 0.2494 0.8372 0.126 Uiso 1 1 calc R . .
C53 C 0.70171(16) 0.37130(11) 0.7036(3) 0.0206(8) Uani 1 1 d U . .
C54 C 0.66165(17) 0.40258(11) 0.6702(3) 0.0305(10) Uani 1 1 d U . .
H54A H 0.6770 0.4164 0.6057 0.046 Uiso 1 1 calc R . .
H54B H 0.6567 0.4196 0.7346 0.046 Uiso 1 1 calc R . .
H54C H 0.6256 0.3918 0.6491 0.046 Uiso 1 1 calc R . .
C55 C 0.70730(18) 0.34513(11) 0.6028(3) 0.0307(10) Uani 1 1 d U . .
H55A H 0.7347 0.3257 0.6203 0.046 Uiso 1 1 calc R . .
H55B H 0.7196 0.3593 0.5362 0.046 Uiso 1 1 calc R . .
H55C H 0.6712 0.3335 0.5869 0.046 Uiso 1 1 calc R . .
C56 C 0.75955(16) 0.38824(11) 0.7273(3) 0.0289(10) Uani 1 1 d U . .
H56A H 0.7828 0.3698 0.7666 0.043 Uiso 1 1 calc R . .
H56B H 0.7555 0.4105 0.7749 0.043 Uiso 1 1 calc R . .
H56C H 0.7772 0.3952 0.6553 0.043 Uiso 1 1 calc R . .
C57 C 0.65965(13) 0.13337(9) 1.4670(3) 0.0147(7) Uani 1 1 d U . .
C58 C 0.67753(15) 0.15283(11) 1.3694(3) 0.0195(8) Uani 1 1 d U . .
C59 C 0.65681(15) 0.18871(10) 1.3566(3) 0.0186(8) Uani 1 1 d U . .
H59 H 0.6691 0.2025 1.2925 0.022 Uiso 1 1 calc R . .
C60 C 0.61913(15) 0.20657(11) 1.4303(3) 0.0211(9) Uani 1 1 d U . .
C61 C 0.60034(15) 0.18604(10) 1.5228(3) 0.0202(8) Uani 1 1 d U . .
H61 H 0.5741 0.1966 1.5738 0.024 Uiso 1 1 calc R . .
C62 C 0.62012(13) 0.15014(9) 1.5401(3) 0.0146(7) Uani 1 1 d U . .
C63 C 0.60398(14) 0.12180(10) 1.6216(3) 0.0153(8) Uani 1 1 d U . .
C64 C 0.56548(14) 0.12311(10) 1.7094(3) 0.0167(8) Uani 1 1 d U . .
H64 H 0.5459 0.1455 1.7259 0.020 Uiso 1 1 calc R . .
C65 C 0.55617(14) 0.09110(10) 1.7725(3) 0.0171(8) Uani 1 1 d U . .
C66 C 0.58440(14) 0.05836(11) 1.7427(3) 0.0174(8) Uani 1 1 d U . .
H66 H 0.5768 0.0365 1.7855 0.021 Uiso 1 1 calc R . .
C67 C 0.62321(14) 0.05559(10) 1.6541(3) 0.0152(8) Uani 1 1 d U . .
C68 C 0.63403(13) 0.08943(10) 1.5957(3) 0.0147(7) Uani 1 1 d U . .
C69 C 0.71189(15) 0.13672(11) 1.2682(3) 0.0186(8) Uani 1 1 d U . .
C70 C 0.73831(16) 0.09869(10) 1.2886(3) 0.0248(9) Uani 1 1 d U . .
H70A H 0.7103 0.0816 1.3194 0.037 Uiso 1 1 calc R . .
H70B H 0.7690 0.1012 1.3427 0.037 Uiso 1 1 calc R . .
H70C H 0.7525 0.0888 1.2167 0.037 Uiso 1 1 calc R . .
C71 C 0.75934(16) 0.16420(10) 1.2377(3) 0.0248(9) Uani 1 1 d U . .
H71A H 0.7817 0.1693 1.3055 0.037 Uiso 1 1 calc R . .
H71B H 0.7433 0.1876 1.2093 0.037 Uiso 1 1 calc R . .
H71C H 0.7831 0.1531 1.1791 0.037 Uiso 1 1 calc R . .
C72 C 0.67173(16) 0.13281(11) 1.1674(3) 0.0242(9) Uani 1 1 d U . .
H72A H 0.6918 0.1227 1.1019 0.036 Uiso 1 1 calc R . .
H72B H 0.6564 0.1573 1.1481 0.036 Uiso 1 1 calc R . .
H72C H 0.6413 0.1159 1.1880 0.036 Uiso 1 1 calc R . .
C73 C 0.59896(17) 0.24609(11) 1.4033(4) 0.0265(9) Uani 1 1 d U . .
C74 C 0.56087(17) 0.26191(11) 1.4955(4) 0.0314(10) Uani 1 1 d U . .
H74A H 0.5286 0.2455 1.5051 0.047 Uiso 1 1 calc R . .
H74B H 0.5483 0.2869 1.4734 0.047 Uiso 1 1 calc R . .
H74C H 0.5814 0.2635 1.5673 0.047 Uiso 1 1 calc R . .
C75 C 0.56643(19) 0.24511(13) 1.2906(4) 0.0377(11) Uani 1 1 d U . .
H75A H 0.5903 0.2351 1.2305 0.056 Uiso 1 1 calc R . .
H75B H 0.5547 0.2705 1.2705 0.056 Uiso 1 1 calc R . .
H75C H 0.5336 0.2292 1.2992 0.056 Uiso 1 1 calc R . .
C76 C 0.64912(19) 0.27255(12) 1.3914(5) 0.0447(13) Uani 1 1 d U . .
H76A H 0.6703 0.2727 1.4624 0.067 Uiso 1 1 calc R . .
H76B H 0.6359 0.2978 1.3748 0.067 Uiso 1 1 calc R . .
H76C H 0.6731 0.2639 1.3294 0.067 Uiso 1 1 calc R . .
C77 C 0.51283(15) 0.09219(11) 1.8701(3) 0.0222(9) Uani 1 1 d U . .
C78 C 0.52764(17) 0.12326(13) 1.9542(4) 0.0377(11) Uani 1 1 d U . .
H78A H 0.5004 0.1235 2.0162 0.056 Uiso 1 1 calc R . .
H78B H 0.5271 0.1474 1.9151 0.056 Uiso 1 1 calc R . .
H78C H 0.5649 0.1188 1.9852 0.056 Uiso 1 1 calc R . .
C79 C 0.45557(16) 0.10040(12) 1.8189(4) 0.0300(10) Uani 1 1 d U . .
H79A H 0.4471 0.0818 1.7605 0.045 Uiso 1 1 calc R . .
H79B H 0.4557 0.1254 1.7849 0.045 Uiso 1 1 calc R . .
H79C H 0.4272 0.0993 1.8787 0.045 Uiso 1 1 calc R . .
C80 C 0.50895(19) 0.05528(12) 1.9348(4) 0.0401(12) Uani 1 1 d U . .
H80A H 0.4818 0.0577 1.9965 0.060 Uiso 1 1 calc R . .
H80B H 0.5455 0.0490 1.9666 0.060 Uiso 1 1 calc R . .
H80C H 0.4971 0.0355 1.8829 0.060 Uiso 1 1 calc R . .
C81 C 0.64909(15) 0.01789(11) 1.6227(3) 0.0186(8) Uani 1 1 d U . .
C82 C 0.61780(16) -0.01495(10) 1.6765(3) 0.0233(9) Uani 1 1 d U . .
H82A H 0.6200 -0.0131 1.7593 0.035 Uiso 1 1 calc R . .
H82B H 0.6347 -0.0385 1.6516 0.035 Uiso 1 1 calc R . .
H82C H 0.5787 -0.0143 1.6529 0.035 Uiso 1 1 calc R . .
C83 C 0.64801(16) 0.01166(11) 1.4936(3) 0.0226(9) Uani 1 1 d U . .
H83A H 0.6095 0.0128 1.4664 0.034 Uiso 1 1 calc R . .
H83B H 0.6637 -0.0129 1.4759 0.034 Uiso 1 1 calc R . .
H83C H 0.6701 0.0311 1.4561 0.034 Uiso 1 1 calc R . .
C84 C 0.70926(15) 0.01595(11) 1.6672(3) 0.0223(9) Uani 1 1 d U . .
H84A H 0.7314 0.0358 1.6321 0.033 Uiso 1 1 calc R . .
H84B H 0.7254 -0.0084 1.6480 0.033 Uiso 1 1 calc R . .
H84C H 0.7093 0.0192 1.7498 0.033 Uiso 1 1 calc R . .
C85 C 0.82818(14) 0.14011(10) 1.6016(3) 0.0163(8) Uani 1 1 d U . .
C86 C 0.80983(14) 0.15742(10) 1.7020(3) 0.0171(8) Uani 1 1 d U . .
C87 C 0.81838(15) 0.19586(10) 1.7087(3) 0.0204(8) Uani 1 1 d U . .
H87 H 0.8045 0.2084 1.7738 0.024 Uiso 1 1 calc R . .
C88 C 0.84590(15) 0.21750(10) 1.6263(3) 0.0197(8) Uani 1 1 d U . .
C89 C 0.86825(14) 0.19876(10) 1.5337(4) 0.0203(8) Uani 1 1 d U . .
H89 H 0.8891 0.2120 1.4782 0.024 Uiso 1 1 calc R . .
C90 C 0.85998(14) 0.16052(10) 1.5227(3) 0.0163(8) Uani 1 1 d U . .
C91 C 0.88068(14) 0.13395(10) 1.4414(3) 0.0156(8) Uani 1 1 d U . .
C92 C 0.91717(15) 0.13874(10) 1.3503(3) 0.0168(8) Uani 1 1 d U . .
H92 H 0.9302 0.1629 1.3307 0.020 Uiso 1 1 calc R . .
C93 C 0.93405(15) 0.10770(10) 1.2889(3) 0.0183(8) Uani 1 1 d U . .
C94 C 0.91404(14) 0.07259(10) 1.3232(3) 0.0167(8) Uani 1 1 d U . .
H94 H 0.9261 0.0515 1.2811 0.020 Uiso 1 1 calc R . .
C95 C 0.87787(14) 0.06621(10) 1.4140(3) 0.0162(8) Uani 1 1 d U . .
C96 C 0.85987(13) 0.09859(9) 1.4714(3) 0.0140(7) Uani 1 1 d U . .
C97 C 0.78509(15) 0.13607(11) 1.8045(3) 0.0186(8) Uani 1 1 d U . .
C98 C 0.72743(15) 0.12037(12) 1.7756(3) 0.0270(10) Uani 1 1 d U . .
H98A H 0.7077 0.1141 1.8459 0.041 Uiso 1 1 calc R . .
H98B H 0.7316 0.0978 1.7292 0.041 Uiso 1 1 calc R . .
H98C H 0.7061 0.1391 1.7334 0.041 Uiso 1 1 calc R . .
C99 C 0.82410(17) 0.10417(11) 1.8382(3) 0.0272(10) Uani 1 1 d U . .
H99A H 0.8602 0.1144 1.8610 0.041 Uiso 1 1 calc R . .
H99B H 0.8292 0.0874 1.7735 0.041 Uiso 1 1 calc R . .
H99C H 0.8079 0.0903 1.9018 0.041 Uiso 1 1 calc R . .
C100 C 0.77908(17) 0.16097(11) 1.9090(3) 0.0273(9) Uani 1 1 d U . .
H10A H 0.7520 0.1807 1.8933 0.041 Uiso 1 1 calc R . .
H10B H 0.8152 0.1722 1.9273 0.041 Uiso 1 1 calc R . .
H10C H 0.7662 0.1460 1.9734 0.041 Uiso 1 1 calc R . .
C101 C 0.85451(17) 0.25953(11) 1.6382(4) 0.0283(9) Uani 1 1 d U . .
C102 C 0.8344(2) 0.27951(12) 1.5309(4) 0.0497(13) Uani 1 1 d U . .
H10D H 0.8577 0.2721 1.4665 0.075 Uiso 1 1 calc R . .
H10E H 0.8369 0.3066 1.5419 0.075 Uiso 1 1 calc R . .
H10F H 0.7956 0.2726 1.5157 0.075 Uiso 1 1 calc R . .
C103 C 0.82179(17) 0.27658(11) 1.7376(3) 0.0281(10) Uani 1 1 d U . .
H10G H 0.7818 0.2731 1.7249 0.042 Uiso 1 1 calc R . .
H10H H 0.8301 0.3033 1.7430 0.042 Uiso 1 1 calc R . .
H10I H 0.8326 0.2642 1.8084 0.042 Uiso 1 1 calc R . .
C104 C 0.91615(18) 0.26738(13) 1.6590(5) 0.0474(14) Uani 1 1 d U . .
H10J H 0.9274 0.2563 1.7315 0.071 Uiso 1 1 calc R . .
H10K H 0.9223 0.2944 1.6613 0.071 Uiso 1 1 calc R . .
H10L H 0.9383 0.2565 1.5975 0.071 Uiso 1 1 calc R . .
C105 C 0.97285(17) 0.11139(11) 1.1858(4) 0.0267(9) Uani 1 1 d U . .
C106 C 1.0120(2) 0.07830(14) 1.1756(5) 0.0661(17) Uani 1 1 d U . .
H10M H 1.0326 0.0752 1.2467 0.099 Uiso 1 1 calc R . .
H10N H 1.0383 0.0827 1.1134 0.099 Uiso 1 1 calc R . .
H10O H 0.9905 0.0557 1.1600 0.099 Uiso 1 1 calc R . .
C107 C 0.9359(2) 0.11443(17) 1.0788(4) 0.0626(16) Uani 1 1 d U . .
H10P H 0.9595 0.1177 1.0117 0.094 Uiso 1 1 calc R . .
H10Q H 0.9109 0.1359 1.0863 0.094 Uiso 1 1 calc R . .
H10R H 0.9137 0.0916 1.0706 0.094 Uiso 1 1 calc R . .
C108 C 1.00778(19) 0.14673(12) 1.1915(4) 0.0450(13) Uani 1 1 d U . .
H10S H 1.0289 0.1470 1.2627 0.068 Uiso 1 1 calc R . .
H10T H 0.9833 0.1686 1.1885 0.068 Uiso 1 1 calc R . .
H10U H 1.0336 0.1473 1.1272 0.068 Uiso 1 1 calc R . .
C109 C 0.86176(15) 0.02608(10) 1.4463(3) 0.0196(8) Uani 1 1 d U . .
C110 C 0.86584(16) 0.02013(11) 1.5756(3) 0.0219(9) Uani 1 1 d U . .
H11A H 0.9044 0.0239 1.6002 0.033 Uiso 1 1 calc R . .
H11B H 0.8541 -0.0053 1.5944 0.033 Uiso 1 1 calc R . .
H11C H 0.8416 0.0380 1.6145 0.033 Uiso 1 1 calc R . .
C111 C 0.89978(16) -0.00304(10) 1.3913(3) 0.0215(9) Uani 1 1 d U . .
H11D H 0.8945 -0.0027 1.3089 0.032 Uiso 1 1 calc R . .
H11E H 0.8905 -0.0279 1.4207 0.032 Uiso 1 1 calc R . .
H11F H 0.9387 0.0028 1.4092 0.032 Uiso 1 1 calc R . .
C112 C 0.80215(15) 0.01788(11) 1.4055(4) 0.0249(9) Uani 1 1 d U . .
H11G H 0.7763 0.0355 1.4412 0.037 Uiso 1 1 calc R . .
H11H H 0.7919 -0.0077 1.4265 0.037 Uiso 1 1 calc R . .
H11I H 0.8003 0.0206 1.3229 0.037 Uiso 1 1 calc R . .

loop_
_atom_site_aniso_label
_atom_site_aniso_U_11
_atom_site_aniso_U_22
_atom_site_aniso_U_33
_atom_site_aniso_U_23
_atom_site_aniso_U_13
_atom_site_aniso_U_12
Zn1 0.0135(2) 0.0208(2) 0.0166(2) 0.00092(18) -0.00025(19) -0.00131(18)
N1 0.0202(15) 0.0127(16) 0.0139(16) 0.0005(12) 0.0011(11) 0.0013(13)
C1 0.0108(16) 0.0188(19) 0.0145(18) -0.0032(15) -0.0014(14) 0.0009(15)
Zn2 0.0140(2) 0.0206(2) 0.0166(2) 0.00059(17) 0.00009(19) -0.00113(19)
N2 0.0165(15) 0.0198(17) 0.0157(17) -0.0022(13) -0.0004(12) -0.0007(13)
C2 0.0156(18) 0.0144(18) 0.0161(19) 0.0031(14) -0.0034(14) -0.0026(15)
N3 0.0153(14) 0.0178(16) 0.0137(16) 0.0006(12) 0.0006(12) 0.0004(12)
C3 0.0162(19) 0.024(2) 0.018(2) 0.0068(16) -0.0031(15) -0.0020(16)
N4 0.0140(15) 0.0167(16) 0.0152(17) -0.0017(12) 0.0016(12) -0.0007(12)
C4 0.0131(17) 0.019(2) 0.0181(19) 0.0000(15) -0.0017(14) 0.0018(15)
C5 0.0145(18) 0.019(2) 0.020(2) -0.0024(15) -0.0024(15) 0.0004(15)
C6 0.0133(18) 0.0169(19) 0.0172(19) 0.0011(15) -0.0023(14) -0.0020(15)
C7 0.0144(17) 0.0140(18) 0.0186(18) -0.0011(16) -0.0039(16) -0.0025(14)
C8 0.0134(17) 0.019(2) 0.021(2) -0.0004(16) -0.0008(15) -0.0025(15)
C9 0.0160(19) 0.018(2) 0.028(2) 0.0038(16) -0.0027(16) -0.0035(15)
C10 0.017(2) 0.023(2) 0.023(2) 0.0068(16) 0.0008(16) -0.0039(16)
C11 0.0120(18) 0.023(2) 0.0176(19) 0.0006(15) -0.0021(14) -0.0031(15)
C12 0.0136(17) 0.0198(18) 0.0190(18) -0.0027(16) 0.0001(16) -0.0034(14)
C13 0.0171(19) 0.019(2) 0.016(2) 0.0034(16) 0.0009(15) -0.0009(16)
C14 0.023(2) 0.019(2) 0.021(2) 0.0011(16) 0.0010(16) 0.0004(16)
C15 0.026(2) 0.019(2) 0.025(2) -0.0003(17) -0.0012(17) 0.0029(17)
C16 0.029(2) 0.020(2) 0.023(2) 0.0020(17) 0.0012(18) -0.0027(17)
C17 0.0173(18) 0.026(2) 0.020(2) 0.0034(16) 0.0027(15) 0.0006(17)
C18 0.049(3) 0.042(3) 0.048(3) 0.017(2) 0.031(2) 0.016(2)
C19 0.041(3) 0.064(3) 0.024(3) -0.017(2) 0.015(2) -0.013(2)
C20 0.017(2) 0.051(3) 0.035(3) 0.002(2) 0.0091(18) 0.005(2)
C21 0.026(2) 0.022(2) 0.032(2) 0.0069(18) 0.0061(17) -0.0006(17)
C22 0.032(2) 0.021(2) 0.039(3) 0.0082(19) 0.000(2) 0.0059(17)
C23 0.037(3) 0.017(2) 0.077(4) 0.011(2) 0.015(2) -0.001(2)
C24 0.039(3) 0.032(3) 0.036(3) 0.012(2) 0.000(2) 0.012(2)
C25 0.0170(19) 0.027(2) 0.019(2) 0.0032(17) 0.0032(15) -0.0006(16)
C26 0.025(2) 0.030(2) 0.020(2) 0.0010(17) -0.0016(17) 0.0002(18)
C27 0.032(2) 0.031(2) 0.0142(19) 0.0033(15) 0.0062(17) 0.003(2)
C28 0.023(2) 0.030(2) 0.026(2) 0.0003(18) 0.0019(17) -0.0049(17)
C29 0.0119(15) 0.0213(18) 0.0156(17) 0.0004(16) -0.0028(15) 0.0007(14)
C30 0.0166(18) 0.0183(19) 0.0193(19) -0.0030(15) -0.0041(15) -0.0005(15)
C31 0.019(2) 0.023(2) 0.019(2) -0.0016(16) -0.0014(16) 0.0013(16)
C32 0.0117(17) 0.027(2) 0.0208(19) 0.0019(16) 0.0001(14) 0.0024(16)
C33 0.0122(18) 0.025(2) 0.024(2) 0.0049(17) -0.0022(15) -0.0036(16)
C34 0.0118(18) 0.0195(19) 0.021(2) 0.0014(15) -0.0028(14) 0.0005(15)
C35 0.0123(17) 0.0235(19) 0.022(2) 0.0040(15) 0.0004(14) 0.0010(15)
C36 0.0172(19) 0.023(2) 0.030(2) 0.0043(17) 0.0011(16) 0.0027(16)
C37 0.0142(18) 0.0186(19) 0.030(2) 0.0020(16) -0.0011(16) 0.0027(15)
C38 0.0145(19) 0.025(2) 0.022(2) -0.0017(16) -0.0023(16) 0.0026(16)
C39 0.0117(18) 0.0191(19) 0.023(2) -0.0018(15) -0.0027(15) 0.0006(15)
C40 0.0148(18) 0.0163(19) 0.0204(19) -0.0005(15) -0.0041(15) 0.0017(15)
C41 0.0179(18) 0.019(2) 0.021(2) -0.0031(16) 0.0000(16) -0.0020(15)
C42 0.020(2) 0.023(2) 0.028(2) -0.0002(18) 0.0003(17) -0.0007(16)
C43 0.025(2) 0.017(2) 0.023(2) -0.0027(16) 0.0009(17) -0.0032(17)
C44 0.026(2) 0.024(2) 0.021(2) -0.0013(17) 0.0001(17) 0.0026(17)
C45 0.0194(19) 0.031(2) 0.021(2) 0.0027(17) 0.0062(15) -0.0006(17)
C46 0.078(4) 0.096(4) 0.040(3) 0.036(3) 0.033(3) 0.046(4)
C47 0.029(2) 0.070(4) 0.033(3) -0.006(2) 0.011(2) -0.012(2)
C48 0.066(3) 0.058(3) 0.041(3) -0.023(2) 0.034(3) -0.029(3)
C49 0.028(2) 0.019(2) 0.054(3) 0.0027(19) 0.010(2) 0.0034(18)
C50 0.041(3) 0.020(2) 0.042(3) -0.0029(19) -0.007(2) 0.001(2)
C51 0.099(4) 0.032(3) 0.038(3) 0.011(2) 0.029(3) 0.025(3)
C52 0.040(3) 0.025(3) 0.187(7) -0.033(4) 0.035(4) -0.019(2)
C53 0.024(2) 0.021(2) 0.017(2) 0.0022(16) -0.0005(16) 0.0006(16)
C54 0.040(2) 0.032(3) 0.019(2) 0.0009(18) -0.0014(18) 0.008(2)
C55 0.042(3) 0.029(2) 0.021(2) -0.0021(18) 0.0049(19) -0.0001(19)
C56 0.025(2) 0.041(3) 0.021(2) -0.0016(17) 0.0010(18) -0.0109(19)
C57 0.0113(16) 0.0196(18) 0.0133(17) 0.0002(16) -0.0017(15) -0.0024(13)
C58 0.0166(19) 0.024(2) 0.0183(19) 0.0001(16) 0.0014(15) -0.0056(15)
C59 0.0157(19) 0.021(2) 0.019(2) 0.0070(16) -0.0030(15) -0.0052(15)
C60 0.0183(19) 0.021(2) 0.024(2) 0.0027(15) -0.0021(15) -0.0020(15)
C61 0.0201(18) 0.0180(19) 0.023(2) -0.0010(16) -0.0010(17) -0.0024(15)
C62 0.0146(17) 0.0145(18) 0.0148(18) 0.0010(15) -0.0034(15) -0.0041(13)
C63 0.0146(18) 0.0162(19) 0.0151(19) 0.0020(14) -0.0024(14) -0.0028(15)
C64 0.0122(18) 0.017(2) 0.021(2) -0.0011(15) 0.0004(15) 0.0007(15)
C65 0.0111(17) 0.022(2) 0.0184(19) 0.0003(15) 0.0008(14) -0.0009(15)
C66 0.0158(19) 0.022(2) 0.0142(19) 0.0025(15) -0.0022(15) -0.0027(15)
C67 0.0128(18) 0.0199(19) 0.0129(18) -0.0008(14) -0.0037(14) -0.0013(15)
C68 0.0102(16) 0.0199(19) 0.0139(17) 0.0012(15) -0.0008(14) -0.0008(15)
C69 0.0179(19) 0.025(2) 0.0131(19) 0.0028(16) 0.0022(15) -0.0031(16)
C70 0.027(2) 0.029(2) 0.019(2) 0.0027(16) 0.0009(17) 0.0008(18)
C71 0.020(2) 0.033(2) 0.022(2) -0.0004(17) 0.0036(17) -0.0052(18)
C72 0.027(2) 0.029(2) 0.017(2) 0.0032(17) -0.0008(17) -0.0016(18)
C73 0.028(2) 0.021(2) 0.031(2) 0.0069(18) 0.0027(18) 0.0019(17)
C74 0.038(2) 0.022(2) 0.034(3) 0.0028(18) 0.0000(18) 0.0060(18)
C75 0.042(3) 0.040(3) 0.031(3) 0.009(2) 0.004(2) 0.019(2)
C76 0.040(3) 0.017(2) 0.077(4) 0.007(2) 0.014(3) -0.002(2)
C77 0.0203(19) 0.024(2) 0.022(2) 0.0017(16) 0.0050(16) -0.0011(17)
C78 0.033(2) 0.054(3) 0.026(3) -0.006(2) 0.009(2) -0.011(2)
C79 0.023(2) 0.036(3) 0.031(3) -0.002(2) 0.0061(18) 0.0019(19)
C80 0.043(3) 0.040(3) 0.038(3) 0.018(2) 0.025(2) 0.010(2)
C81 0.0190(19) 0.021(2) 0.016(2) 0.0014(16) 0.0008(16) -0.0008(16)
C82 0.028(2) 0.017(2) 0.025(2) 0.0019(17) 0.0049(18) 0.0016(17)
C83 0.023(2) 0.024(2) 0.021(2) -0.0036(16) 0.0024(16) -0.0039(17)
C84 0.021(2) 0.023(2) 0.023(2) 0.0024(17) -0.0009(17) 0.0039(17)
C85 0.0130(18) 0.0202(19) 0.0156(18) -0.0002(15) 0.0000(14) -0.0012(15)
C86 0.0132(18) 0.020(2) 0.0179(19) 0.0024(15) -0.0005(14) 0.0006(15)
C87 0.0164(19) 0.024(2) 0.021(2) -0.0014(16) 0.0024(15) 0.0040(16)
C88 0.0146(18) 0.0184(19) 0.026(2) -0.0039(15) 0.0010(15) 0.0010(15)
C89 0.0180(18) 0.0178(19) 0.025(2) 0.0039(17) 0.0028(17) -0.0018(15)
C90 0.0134(17) 0.0190(19) 0.0164(18) -0.0007(16) 0.0003(15) 0.0010(14)
C91 0.0130(17) 0.0197(19) 0.0142(19) -0.0008(14) 0.0006(14) 0.0025(14)
C92 0.0179(19) 0.0126(19) 0.020(2) 0.0037(15) 0.0010(15) 0.0003(15)
C93 0.0183(19) 0.020(2) 0.0168(19) 0.0004(15) 0.0017(15) 0.0034(16)
C94 0.0141(18) 0.020(2) 0.0163(19) -0.0026(15) 0.0000(15) 0.0006(15)
C95 0.0158(18) 0.0162(18) 0.0165(18) -0.0016(15) -0.0047(15) -0.0014(15)
C96 0.0099(15) 0.0174(17) 0.0146(18) -0.0022(15) -0.0001(14) -0.0021(13)
C97 0.0142(18) 0.023(2) 0.018(2) -0.0005(16) 0.0009(15) 0.0001(15)
C98 0.023(2) 0.035(3) 0.023(2) -0.0005(18) -0.0002(17) -0.0067(18)
C99 0.032(2) 0.027(2) 0.022(2) 0.0032(18) 0.0064(18) 0.0085(18)
C100 0.037(2) 0.025(2) 0.020(2) -0.0032(18) 0.0074(18) -0.0037(18)
C101 0.029(2) 0.018(2) 0.038(2) -0.0029(17) 0.0100(18) 0.0018(17)
C102 0.095(4) 0.022(2) 0.032(3) 0.004(2) 0.020(3) 0.017(2)
C103 0.031(2) 0.023(2) 0.030(2) -0.0068(18) 0.0050(18) 0.0011(18)
C104 0.033(3) 0.027(3) 0.083(4) -0.018(3) 0.020(2) -0.009(2)
C105 0.030(2) 0.024(2) 0.026(2) 0.0007(18) 0.0144(17) 0.0025(17)
C106 0.062(3) 0.037(3) 0.100(5) 0.008(3) 0.059(3) 0.012(3)
C107 0.070(4) 0.097(5) 0.021(3) 0.002(3) 0.009(2) -0.014(3)
C108 0.047(3) 0.036(3) 0.052(3) -0.004(2) 0.032(2) -0.005(2)
C109 0.0208(19) 0.018(2) 0.020(2) -0.0044(16) 0.0007(16) -0.0006(15)
C110 0.024(2) 0.020(2) 0.022(2) 0.0000(16) -0.0004(16) 0.0007(17)
C111 0.026(2) 0.016(2) 0.023(2) -0.0009(17) -0.0011(17) -0.0012(16)
C112 0.023(2) 0.021(2) 0.031(2) -0.0047(19) 0.0003(18) -0.0054(17)

loop_
_atom_type_symbol
_atom_type_description
_atom_type_scat_dispersion_real
_atom_type_scat_dispersion_imag
_atom_type_scat_source
C C 0.0033 0.0016 'International Tables Vol C Tables 4.2.6.8 and 6.1.1.4'
H H 0.0000 0.0000 'International Tables Vol C Tables 4.2.6.8 and 6.1.1.4'
N N 0.0061 0.0033 'International Tables Vol C Tables 4.2.6.8 and 6.1.1.4'
Zn Zn 0.2839 1.4301 'International Tables Vol C Tables 4.2.6.8 and 6.1.1.4'

loop_
_geom_angle_atom_site_label_1
_geom_angle_atom_site_label_2
_geom_angle_atom_site_label_3
_geom_angle
_geom_angle_site_symmetry_1
_geom_angle_site_symmetry_3
_geom_angle_publ_flag
N1 Zn1 N2 169.03(12) . . ?
C1 N1 C12 104.7(3) . . ?
C1 N1 Zn1 116.8(2) . . ?
C12 N1 Zn1 108.0(2) . . ?
C6 C1 C2 120.6(3) . . ?
C6 C1 N1 110.6(3) . . ?
C2 C1 N1 128.7(3) . . ?
N3 Zn2 N4 169.50(13) . . ?
C29 N2 C40 104.4(3) . . ?
C29 N2 Zn1 114.6(2) . . ?
C40 N2 Zn1 103.1(2) . . ?
C3 C2 C1 115.2(3) . . ?
C3 C2 C13 120.2(3) . . ?
C1 C2 C13 124.6(3) . . ?
C68 N3 C57 104.7(3) . . ?
C68 N3 Zn2 116.9(2) . . ?
C57 N3 Zn2 107.0(2) . . ?
C4 C3 C2 125.2(3) . . ?
C85 N4 C96 104.5(3) . . ?
C85 N4 Zn2 105.3(2) . . ?
C96 N4 Zn2 114.6(2) . . ?
C5 C4 C3 117.4(3) . . ?
C5 C4 C17 120.0(3) . . ?
C3 C4 C17 122.6(3) . . ?
C4 C5 C6 120.2(3) . . ?
C5 C6 C1 121.3(3) . . ?
C5 C6 C7 131.4(3) . . ?
C1 C6 C7 107.3(3) . . ?
C8 C7 C12 122.2(4) . . ?
C8 C7 C6 130.5(4) . . ?
C12 C7 C6 106.9(3) . . ?
C9 C8 C7 119.8(4) . . ?
C8 C9 C10 117.1(3) . . ?
C8 C9 C21 123.4(4) . . ?
C10 C9 C21 119.3(3) . . ?
C11 C10 C9 126.1(4) . . ?
C10 C11 C12 115.3(3) . . ?
C10 C11 C25 117.2(3) . . ?
C12 C11 C25 127.2(3) . . ?
C7 C12 C11 119.3(3) . . ?
C7 C12 N1 110.3(3) . . ?
C11 C12 N1 130.1(3) . . ?
C2 C13 C16 112.7(3) . . ?
C2 C13 C14 110.2(3) . . ?
C16 C13 C14 106.2(3) . . ?
C2 C13 C15 110.1(3) . . ?
C16 C13 C15 106.9(3) . . ?
C14 C13 C15 110.5(3) . . ?
C18 C17 C19 108.8(4) . . ?
C18 C17 C20 107.7(3) . . ?
C19 C17 C20 109.1(3) . . ?
C18 C17 C4 112.8(3) . . ?
C19 C17 C4 109.4(3) . . ?
C20 C17 C4 109.0(3) . . ?
C9 C21 C24 108.5(3) . . ?
C9 C21 C22 111.8(3) . . ?
C24 C21 C22 108.8(3) . . ?
C9 C21 C23 110.7(3) . . ?
C24 C21 C23 109.1(4) . . ?
C22 C21 C23 107.8(4) . . ?
C27 C25 C28 107.2(3) . . ?
C27 C25 C11 115.7(3) . . ?
C28 C25 C11 110.0(3) . . ?
C27 C25 C26 107.2(3) . . ?
C28 C25 C26 109.2(3) . . ?
C11 C25 C26 107.4(3) . . ?
C30 C29 C34 119.8(3) . . ?
C30 C29 N2 129.6(3) . . ?
C34 C29 N2 110.6(3) . . ?
C31 C30 C29 115.9(3) . . ?
C31 C30 C41 120.3(3) . . ?
C29 C30 C41 123.7(3) . . ?
C30 C31 C32 124.9(4) . . ?
C33 C32 C31 118.0(3) . . ?
C33 C32 C45 120.2(3) . . ?
C31 C32 C45 121.7(3) . . ?
C32 C33 C34 119.5(4) . . ?
C33 C34 C29 121.9(3) . . ?
C33 C34 C35 130.6(4) . . ?
C29 C34 C35 107.4(3) . . ?
C36 C35 C40 121.6(4) . . ?
C36 C35 C34 131.7(4) . . ?
C40 C35 C34 106.6(3) . . ?
C35 C36 C37 119.6(4) . . ?
C36 C37 C38 117.3(4) . . ?
C36 C37 C49 119.6(4) . . ?
C38 C37 C49 123.2(4) . . ?
C39 C38 C37 125.4(4) . . ?
C38 C39 C40 115.1(3) . . ?
C38 C39 C53 120.8(3) . . ?
C40 C39 C53 123.9(3) . . ?
C39 C40 C35 120.4(3) . . ?
C39 C40 N2 129.0(3) . . ?
C35 C40 N2 110.4(3) . . ?
C44 C41 C30 112.6(3) . . ?
C44 C41 C42 107.2(3) . . ?
C30 C41 C42 108.7(3) . . ?
C44 C41 C43 106.5(3) . . ?
C30 C41 C43 111.6(3) . . ?
C42 C41 C43 110.2(3) . . ?
C46 C45 C47 110.1(4) . . ?
C46 C45 C48 108.4(4) . . ?
C47 C45 C48 107.3(4) . . ?
C46 C45 C32 110.5(3) . . ?
C47 C45 C32 108.3(3) . . ?
C48 C45 C32 112.2(3) . . ?
C52 C49 C50 108.9(4) . . ?
C52 C49 C37 109.0(3) . . ?
C50 C49 C37 113.2(3) . . ?
C52 C49 C51 108.9(4) . . ?
C50 C49 C51 108.3(3) . . ?
C37 C49 C51 108.4(4) . . ?
C55 C53 C54 107.9(3) . . ?
C55 C53 C56 107.7(3) . . ?
C54 C53 C56 109.0(3) . . ?
C55 C53 C39 112.0(3) . . ?
C54 C53 C39 109.5(3) . . ?
C56 C53 C39 110.7(3) . . ?
C58 C57 C62 119.4(3) . . ?
C58 C57 N3 130.1(3) . . ?
C62 C57 N3 110.3(3) . . ?
C59 C58 C57 115.9(3) . . ?
C59 C58 C69 116.7(3) . . ?
C57 C58 C69 126.9(3) . . ?
C58 C59 C60 125.8(3) . . ?
C61 C60 C59 116.9(4) . . ?
C61 C60 C73 123.4(3) . . ?
C59 C60 C73 119.7(3) . . ?
C62 C61 C60 119.7(4) . . ?
C61 C62 C57 122.2(3) . . ?
C61 C62 C63 131.0(3) . . ?
C57 C62 C63 106.6(3) . . ?
C64 C63 C68 122.3(3) . . ?
C64 C63 C62 130.4(3) . . ?
C68 C63 C62 107.3(3) . . ?
C65 C64 C63 118.7(3) . . ?
C64 C65 C66 118.8(3) . . ?
C64 C65 C77 119.0(3) . . ?
C66 C65 C77 122.1(3) . . ?
C65 C66 C67 124.6(3) . . ?
C66 C67 C68 115.0(3) . . ?
C66 C67 C81 120.8(3) . . ?
C68 C67 C81 124.2(3) . . ?
C63 C68 C67 120.5(3) . . ?
C63 C68 N3 110.8(3) . . ?
C67 C68 N3 128.6(3) . . ?
C70 C69 C72 107.6(3) . . ?
C70 C69 C71 107.4(3) . . ?
C72 C69 C71 110.0(3) . . ?
C70 C69 C58 115.5(3) . . ?
C72 C69 C58 107.0(3) . . ?
C71 C69 C58 109.3(3) . . ?
C60 C73 C74 112.6(3) . . ?
C60 C73 C76 109.9(3) . . ?
C74 C73 C76 107.7(4) . . ?
C60 C73 C75 108.6(3) . . ?
C74 C73 C75 108.5(3) . . ?
C76 C73 C75 109.4(4) . . ?
C80 C77 C79 107.9(3) . . ?
C80 C77 C78 108.6(4) . . ?
C79 C77 C78 108.9(3) . . ?
C80 C77 C65 112.9(3) . . ?
C79 C77 C65 108.4(3) . . ?
C78 C77 C65 110.0(3) . . ?
C67 C81 C82 112.2(3) . . ?
C67 C81 C83 111.1(3) . . ?
C82 C81 C83 106.8(3) . . ?
C67 C81 C84 109.8(3) . . ?
C82 C81 C84 106.6(3) . . ?
C83 C81 C84 110.3(3) . . ?
C86 C85 C90 119.8(3) . . ?
C86 C85 N4 129.2(3) . . ?
C90 C85 N4 110.8(3) . . ?
C87 C86 C85 115.9(3) . . ?
C87 C86 C97 120.0(3) . . ?
C85 C86 C97 124.0(3) . . ?
C86 C87 C88 125.1(4) . . ?
C89 C88 C87 117.2(3) . . ?
C89 C88 C101 119.8(3) . . ?
C87 C88 C101 122.9(3) . . ?
C88 C89 C90 119.6(4) . . ?
C89 C90 C85 121.8(3) . . ?
C89 C90 C91 131.6(3) . . ?
C85 C90 C91 106.5(3) . . ?
C92 C91 C96 121.8(3) . . ?
C92 C91 C90 130.4(3) . . ?
C96 C91 C90 107.8(3) . . ?
C93 C92 C91 119.1(3) . . ?
C92 C93 C94 117.9(3) . . ?
C92 C93 C105 121.4(3) . . ?
C94 C93 C105 120.8(3) . . ?
C95 C94 C93 125.4(3) . . ?
C94 C95 C96 115.0(3) . . ?
C94 C95 C109 119.9(3) . . ?
C96 C95 C109 125.0(3) . . ?
C91 C96 C95 120.7(3) . . ?
C91 C96 N4 110.1(3) . . ?
C95 C96 N4 129.0(3) . . ?
C100 C97 C99 106.5(3) . . ?
C100 C97 C98 107.9(3) . . ?
C99 C97 C98 109.7(3) . . ?
C100 C97 C86 112.1(3) . . ?
C99 C97 C86 109.6(3) . . ?
C98 C97 C86 110.8(3) . . ?
C88 C101 C104 109.1(3) . . ?
C88 C101 C102 110.0(4) . . ?
C104 C101 C102 110.7(4) . . ?
C88 C101 C103 113.1(3) . . ?
C104 C101 C103 107.5(4) . . ?
C102 C101 C103 106.4(3) . . ?
C106 C105 C108 108.1(4) . . ?
C106 C105 C93 111.8(3) . . ?
C108 C105 C93 111.8(3) . . ?
C106 C105 C107 110.3(4) . . ?
C108 C105 C107 107.1(4) . . ?
C93 C105 C107 107.6(3) . . ?
C111 C109 C95 112.5(3) . . ?
C111 C109 C112 107.0(3) . . ?
C95 C109 C112 109.6(3) . . ?
C111 C109 C110 106.6(3) . . ?
C95 C109 C110 111.0(3) . . ?
C112 C109 C110 109.9(3) . . ?

loop_
_geom_bond_atom_site_label_1
_geom_bond_atom_site_label_2
_geom_bond_distance
_geom_bond_site_symmetry_2
_geom_bond_publ_flag
Zn1 N1 1.867(3) . ?
Zn1 N2 1.886(3) . ?
N1 C1 1.427(4) . ?
N1 C12 1.436(5) . ?
C1 C6 1.405(5) . ?
C1 C2 1.411(5) . ?
Zn2 N3 1.870(3) . ?
Zn2 N4 1.887(3) . ?
N2 C29 1.430(4) . ?
N2 C40 1.452(5) . ?
C2 C3 1.407(5) . ?
C2 C13 1.534(5) . ?
N3 C68 1.431(4) . ?
N3 C57 1.436(4) . ?
C3 C4 1.399(5) . ?
N4 C85 1.435(5) . ?
N4 C96 1.435(4) . ?
C4 C5 1.385(5) . ?
C4 C17 1.544(5) . ?
C5 C6 1.391(5) . ?
C6 C7 1.437(5) . ?
C7 C8 1.394(5) . ?
C7 C12 1.413(5) . ?
C8 C9 1.379(5) . ?
C9 C10 1.401(5) . ?
C9 C21 1.533(5) . ?
C10 C11 1.396(5) . ?
C11 C12 1.422(5) . ?
C11 C25 1.544(5) . ?
C13 C16 1.535(5) . ?
C13 C14 1.538(5) . ?
C13 C15 1.540(5) . ?
C17 C18 1.524(6) . ?
C17 C19 1.534(6) . ?
C17 C20 1.537(5) . ?
C21 C24 1.537(6) . ?
C21 C22 1.537(6) . ?
C21 C23 1.539(6) . ?
C25 C27 1.528(5) . ?
C25 C28 1.539(5) . ?
C25 C26 1.553(5) . ?
C29 C30 1.409(5) . ?
C29 C34 1.412(5) . ?
C30 C31 1.395(5) . ?
C30 C41 1.539(5) . ?
C31 C32 1.402(5) . ?
C32 C33 1.377(5) . ?
C32 C45 1.548(5) . ?
C33 C34 1.389(5) . ?
C34 C35 1.450(5) . ?
C35 C36 1.378(5) . ?
C35 C40 1.412(5) . ?
C36 C37 1.389(5) . ?
C37 C38 1.408(5) . ?
C37 C49 1.536(5) . ?
C38 C39 1.387(5) . ?
C39 C40 1.407(5) . ?
C39 C53 1.542(5) . ?
C41 C44 1.534(5) . ?
C41 C42 1.540(5) . ?
C41 C43 1.542(5) . ?
C45 C46 1.503(6) . ?
C45 C47 1.516(6) . ?
C45 C48 1.523(6) . ?
C49 C52 1.527(6) . ?
C49 C50 1.532(5) . ?
C49 C51 1.542(5) . ?
C53 C55 1.519(5) . ?
C53 C54 1.529(5) . ?
C53 C56 1.542(5) . ?
C57 C58 1.412(5) . ?
C57 C62 1.416(5) . ?
C58 C59 1.387(5) . ?
C58 C69 1.561(5) . ?
C59 C60 1.408(5) . ?
C60 C61 1.390(5) . ?
C60 C73 1.530(5) . ?
C61 C62 1.386(5) . ?
C62 C63 1.450(5) . ?
C63 C64 1.389(5) . ?
C63 C68 1.400(5) . ?
C64 C65 1.385(5) . ?
C65 C66 1.400(5) . ?
C65 C77 1.553(5) . ?
C66 C67 1.404(5) . ?
C67 C68 1.418(5) . ?
C67 C81 1.533(5) . ?
C69 C70 1.522(5) . ?
C69 C72 1.536(5) . ?
C69 C71 1.548(5) . ?
C73 C74 1.530(6) . ?
C73 C76 1.540(6) . ?
C73 C75 1.541(6) . ?
C77 C80 1.529(5) . ?
C77 C79 1.531(5) . ?
C77 C78 1.532(6) . ?
C81 C82 1.533(5) . ?
C81 C83 1.538(5) . ?
C81 C84 1.539(5) . ?
C85 C86 1.407(5) . ?
C85 C90 1.408(5) . ?
C86 C87 1.395(5) . ?
C86 C97 1.548(5) . ?
C87 C88 1.407(5) . ?
C88 C89 1.389(5) . ?
C88 C101 1.527(5) . ?
C89 C90 1.390(5) . ?
C90 C91 1.439(5) . ?
C91 C92 1.396(5) . ?
C91 C96 1.407(5) . ?
C92 C93 1.387(5) . ?
C93 C94 1.406(5) . ?
C93 C105 1.537(5) . ?
C94 C95 1.397(5) . ?
C95 C96 1.411(5) . ?
C95 C109 1.537(5) . ?
C97 C100 1.527(5) . ?
C97 C99 1.531(5) . ?
C97 C98 1.533(5) . ?
C101 C104 1.527(6) . ?
C101 C102 1.532(6) . ?
C101 C103 1.537(5) . ?
C105 C106 1.519(6) . ?
C105 C108 1.521(6) . ?
C105 C107 1.547(6) . ?
C109 C111 1.530(5) . ?
C109 C112 1.539(5) . ?
C109 C110 1.542(5) . ?
